data_7236658
loop_
_publ_author_name
'Tan, Yan-Xi'
'Si, Yanan'
'Wang, Wenjing'
'Yuan, Daqiang'

_publ_section_title
;
 Tetrahedral crosslinking of dia-type nets into a zeolitic GIS-type
 framework for optimizing stability and gas sorption
;
_journal_issue 44
_journal_name_full 'Journal of Materials Chemistry A'
_journal_page_first 23276
_journal_paper_doi 10.1039/C7TA08288F
_journal_volume 5
_journal_year 2017
_chemical_formula_moiety 'C24 H12 Cu In N4 O8 [+ solvent]'
_chemical_formula_sum 'C24 H12 Cu In N4 O8'
_chemical_formula_weight 662.74
_space_group_crystal_system tetragonal
_space_group_IT_number 142
_space_group_name_Hall '-I 4bd 2c'
_space_group_name_H-M_alt 'I 41/a c d :2'
_atom_sites_solution_hydrogens geom
_audit_creation_method SHELXL-2017/1
_audit_update_record
;
2017-09-09 deposited with the CCDC.
2017-10-12 downloaded from the CCDC.
;
_cell_angle_alpha 90
_cell_angle_beta 90
_cell_angle_gamma 90
_cell_formula_units_Z 16
_cell_length_a 28.99097(7)
_cell_length_b 28.99097(7)
_cell_length_c 16.71590(11)
_cell_measurement_reflns_used 51245
_cell_measurement_temperature 100.0(3)
_cell_measurement_theta_max 73.3320
_cell_measurement_theta_min 4.2810
_cell_volume 14049.32(10)
_computing_cell_refinement
;
CrysAlisPro, Agilent Technologies,
Version 1.171.37.35 (release 13-08-2014 CrysAlis171 .NET)
(compiled Aug 13 2014,18:06:01)
;
_computing_data_collection
;
CrysAlisPro, Agilent Technologies,
Version 1.171.37.35 (release 13-08-2014 CrysAlis171 .NET)
(compiled Aug 13 2014,18:06:01)
;
_computing_data_reduction
;
CrysAlisPro, Agilent Technologies,
Version 1.171.37.35 (release 13-08-2014 CrysAlis171 .NET)
(compiled Aug 13 2014,18:06:01)
;
_computing_structure_refinement 'SHELXL-2017/1 (Sheldrick, 2017)'
_computing_structure_solution 'SHELXT 2014/5 (Sheldrick, 2014)'
_diffrn_ambient_temperature 100.0(3)
_diffrn_measured_fraction_theta_full 0.996
_diffrn_measured_fraction_theta_max 0.993
_diffrn_measurement_device_type 'SuperNova, Dual, Cu at zero, Atlas'
_diffrn_measurement_method '\w scans'
_diffrn_radiation_type CuK\a
_diffrn_radiation_wavelength 1.54184
_diffrn_reflns_av_R_equivalents 0.0462
_diffrn_reflns_av_unetI/netI 0.0110
_diffrn_reflns_Laue_measured_fraction_full 0.996
_diffrn_reflns_Laue_measured_fraction_max 0.993
_diffrn_reflns_limit_h_max 35
_diffrn_reflns_limit_h_min -35
_diffrn_reflns_limit_k_max 35
_diffrn_reflns_limit_k_min -35
_diffrn_reflns_limit_l_max 20
_diffrn_reflns_limit_l_min -20
_diffrn_reflns_number 106840
_diffrn_reflns_point_group_measured_fraction_full 0.996
_diffrn_reflns_point_group_measured_fraction_max 0.993
_diffrn_reflns_theta_full 67.679
_diffrn_reflns_theta_max 73.513
_diffrn_reflns_theta_min 4.313
_diffrn_source 'sealed X-ray tube'
_exptl_absorpt_coefficient_mu 6.350
_exptl_absorpt_correction_T_max 1.00000
_exptl_absorpt_correction_T_min 0.52925
_exptl_absorpt_correction_type multi-scan
_exptl_absorpt_process_details
;
CrysAlisPro, Agilent Technologies,
Version 1.171.37.35 (release 13-08-2014 CrysAlis171 .NET)
(compiled Aug 13 2014,18:06:01)
Empirical absorption correction using spherical harmonics,
 implemented in SCALE3 ABSPACK scaling algorithm.
;
_exptl_crystal_colour violet
_exptl_crystal_density_diffrn 1.253
_exptl_crystal_description block
_exptl_crystal_F_000 5216
_exptl_crystal_size_max 0.280
_exptl_crystal_size_mid 0.170
_exptl_crystal_size_min 0.150
_refine_diff_density_max 0.932
_refine_diff_density_min -0.804
_refine_diff_density_rms 0.138
_refine_ls_extinction_method none
_refine_ls_goodness_of_fit_ref 1.180
_refine_ls_hydrogen_treatment constr
_refine_ls_matrix_type full
_refine_ls_number_parameters 173
_refine_ls_number_reflns 3526
_refine_ls_number_restraints 0
_refine_ls_restrained_S_all 1.180
_refine_ls_R_factor_all 0.0463
_refine_ls_R_factor_gt 0.0452
_refine_ls_shift/su_max 0.003
_refine_ls_shift/su_mean 0.000
_refine_ls_structure_factor_coef Fsqd
_refine_ls_weighting_details 'w=1/[\s^2^(Fo^2^)+(0.0105P)^2^+301.1190P] where P=(Fo^2^+2Fc^2^)/3'
_refine_ls_weighting_scheme calc
_refine_ls_wR_factor_gt 0.1093
_refine_ls_wR_factor_ref 0.1099
_reflns_Friedel_coverage 0.000
_reflns_number_gt 3418
_reflns_number_total 3526
_reflns_threshold_expression 'I > 2\s(I)'
_cod_data_source_file c7ta08288f2.cif
_cod_data_source_block GSI
_cod_original_cell_volume 14049.32(11)
_cod_original_sg_symbol_H-M 'I 41/a c d'
_cod_database_code 7236658
_shelx_shelxl_version_number 2017/1
_shelx_space_group_comment
;
The symmetry employed for this shelxl refinement is uniquely defined
by the following loop, which should always be used as a source of
symmetry information in preference to the above space-group names.
They are only intended as comments.
;
_shelx_estimated_absorpt_t_min 0.269
_shelx_estimated_absorpt_t_max 0.449

loop_
_space_group_symop_operation_xyz
'x, y, z'
'-x+1/2, -y, z+1/2'
'-y+1/4, x+3/4, z+1/4'
'y+1/4, -x+1/4, z+3/4'
'-x+1/2, y, -z'
'x, -y, -z+1/2'
'y+1/4, x+3/4, -z+3/4'
'-y+1/4, -x+1/4, -z+1/4'
'x+1/2, y+1/2, z+1/2'
'-x+1, -y+1/2, z+1'
'-y+3/4, x+5/4, z+3/4'
'y+3/4, -x+3/4, z+5/4'
'-x+1, y+1/2, -z+1/2'
'x+1/2, -y+1/2, -z+1'
'y+3/4, x+5/4, -z+5/4'
'-y+3/4, -x+3/4, -z+3/4'
'-x, -y, -z'
'x-1/2, y, -z-1/2'
'y-1/4, -x-3/4, -z-1/4'
'-y-1/4, x-1/4, -z-3/4'
'x-1/2, -y, z'
'-x, y, z-1/2'
'-y-1/4, -x-3/4, z-3/4'
'y-1/4, x-1/4, z-1/4'
'-x+1/2, -y+1/2, -z+1/2'
'x, y+1/2, -z'
'y+1/4, -x-1/4, -z+1/4'
'-y+1/4, x+1/4, -z-1/4'
'x, -y+1/2, z+1/2'
'-x+1/2, y+1/2, z'
'-y+1/4, -x-1/4, z-1/4'
'y+1/4, x+1/4, z+1/4'

loop_
_atom_site_label
_atom_site_type_symbol
_atom_site_fract_x
_atom_site_fract_y
_atom_site_fract_z
_atom_site_U_iso_or_equiv
_atom_site_adp_type
_atom_site_occupancy
_atom_site_site_symmetry_order
_atom_site_calc_flag
_atom_site_refinement_flags_posn
_atom_site_refinement_flags_adp
_atom_site_refinement_flags_occupancy
In1 In 0.37494(2) 0.62494(2) 0.625000 0.00656(12) Uani 1 2 d S T P
Cu1 Cu 0.35928(2) 0.39072(2) 0.375000 0.0100(2) Uani 1 2 d S T P
O1 O 0.37208(12) 0.20080(11) 0.3683(2) 0.0150(7) Uani 1 1 d . . .
O2 O 0.37323(11) 0.55112(10) 0.65844(19) 0.0128(6) Uani 1 1 d . . .
O3 O 0.38286(11) 0.17237(10) 0.48940(19) 0.0123(6) Uani 1 1 d . . .
O4 O 0.37809(11) 0.56501(11) 0.52933(19) 0.0130(7) Uani 1 1 d . . .
N1 N 0.36388(14) 0.33413(13) 0.4467(2) 0.0134(8) Uani 1 1 d . . .
N2 N 0.36455(13) 0.42311(13) 0.4806(2) 0.0099(7) Uani 1 1 d . . .
C1 C 0.37467(15) 0.53704(15) 0.5866(3) 0.0111(9) Uani 1 1 d . . .
C2 C 0.37660(15) 0.20626(16) 0.4437(3) 0.0114(9) Uani 1 1 d . . .
C3 C 0.37614(17) 0.26384(16) 0.5570(3) 0.0152(10) Uani 1 1 d . . .
H3A H 0.380052 0.239707 0.594801 0.018 Uiso 1 1 calc R U .
C4 C 0.36729(18) 0.40905(16) 0.6232(3) 0.0163(10) Uani 1 1 d . . .
H4A H 0.366487 0.387807 0.666407 0.020 Uiso 1 1 calc R U .
C5 C 0.37267(17) 0.30911(16) 0.5822(3) 0.0154(9) Uani 1 1 d . . .
H5A H 0.374268 0.316431 0.637493 0.018 Uiso 1 1 calc R U .
C6 C 0.36992(17) 0.45639(16) 0.6370(3) 0.0161(10) Uani 1 1 d . . .
H6A H 0.371090 0.468020 0.690068 0.019 Uiso 1 1 calc R U .
C7 C 0.36739(17) 0.29024(17) 0.4235(3) 0.0162(10) Uani 1 1 d . . .
H7A H 0.365357 0.283557 0.367932 0.019 Uiso 1 1 calc R U .
C8 C 0.37384(14) 0.25402(16) 0.4760(3) 0.0114(9) Uani 1 1 d . . .
C9 C 0.36589(15) 0.39377(15) 0.5444(3) 0.0103(9) Uani 1 1 d . . .
C10 C 0.36731(15) 0.46806(15) 0.4951(3) 0.0098(8) Uani 1 1 d . . .
H10A H 0.366908 0.488840 0.451206 0.012 Uiso 1 1 calc R U .
C11 C 0.37078(16) 0.48610(15) 0.5727(3) 0.0114(9) Uani 1 1 d . . .
C12 C 0.36679(15) 0.34408(15) 0.5252(3) 0.0099(8) Uani 1 1 d . . .

loop_
_atom_site_aniso_label
_atom_site_aniso_U_11
_atom_site_aniso_U_22
_atom_site_aniso_U_33
_atom_site_aniso_U_23
_atom_site_aniso_U_13
_atom_site_aniso_U_12
In1 0.00541(14) 0.00541(14) 0.0088(2) 0.00031(10) -0.00031(10) -0.00013(14)
Cu1 0.0109(3) 0.0109(3) 0.0080(4) -0.0008(2) -0.0008(2) 0.0002(3)
O1 0.0210(17) 0.0095(15) 0.0146(16) -0.0034(13) -0.0010(14) -0.0008(13)
O2 0.0186(17) 0.0069(15) 0.0128(16) -0.0013(12) 0.0002(13) -0.0012(12)
O3 0.0170(16) 0.0048(14) 0.0149(16) -0.0028(12) 0.0015(13) -0.0026(12)
O4 0.0189(17) 0.0089(15) 0.0112(15) 0.0000(12) -0.0012(13) 0.0017(12)
N1 0.019(2) 0.0104(19) 0.0103(18) 0.0004(15) -0.0012(16) -0.0015(15)
N2 0.0107(18) 0.0093(18) 0.0098(18) 0.0024(14) -0.0001(14) -0.0030(14)
C1 0.008(2) 0.011(2) 0.014(2) -0.0001(17) -0.0029(17) 0.0008(16)
C2 0.0066(19) 0.013(2) 0.014(2) -0.0025(18) 0.0035(17) -0.0021(16)
C3 0.022(2) 0.007(2) 0.017(2) 0.0059(18) -0.0017(19) -0.0031(17)
C4 0.029(3) 0.012(2) 0.009(2) -0.0013(18) -0.0015(19) 0.0032(18)
C5 0.024(3) 0.010(2) 0.012(2) 0.0010(18) 0.0021(19) 0.0004(18)
C6 0.026(3) 0.011(2) 0.011(2) -0.0008(18) 0.0019(19) 0.0028(18)
C7 0.023(3) 0.016(2) 0.010(2) -0.0039(18) 0.0009(19) -0.0003(19)
C8 0.0040(19) 0.010(2) 0.021(2) -0.0019(18) 0.0012(17) -0.0018(16)
C9 0.009(2) 0.011(2) 0.011(2) 0.0005(17) -0.0012(16) 0.0011(16)
C10 0.010(2) 0.0053(19) 0.014(2) 0.0019(16) 0.0006(17) -0.0017(15)
C11 0.014(2) 0.006(2) 0.014(2) 0.0017(17) 0.0015(17) 0.0032(16)
C12 0.009(2) 0.009(2) 0.011(2) -0.0006(17) 0.0016(16) -0.0022(16)

loop_
_atom_type_symbol
_atom_type_description
_atom_type_scat_dispersion_real
_atom_type_scat_dispersion_imag
_atom_type_scat_source
C C 0.0181 0.0091 'International Tables Vol C Tables 4.2.6.8 and 6.1.1.4'
H H 0.0000 0.0000 'International Tables Vol C Tables 4.2.6.8 and 6.1.1.4'
N N 0.0311 0.0180 'International Tables Vol C Tables 4.2.6.8 and 6.1.1.4'
O O 0.0492 0.0322 'International Tables Vol C Tables 4.2.6.8 and 6.1.1.4'
Cu Cu -1.9646 0.5888 'International Tables Vol C Tables 4.2.6.8 and 6.1.1.4'
In In 0.0822 5.0449 'International Tables Vol C Tables 4.2.6.8 and 6.1.1.4'

loop_
_geom_angle_atom_site_label_1
_geom_angle_atom_site_label_2
_geom_angle_atom_site_label_3
_geom_angle
_geom_angle_site_symmetry_1
_geom_angle_site_symmetry_3
O1 In1 O1 94.46(18) 26_556 32
O1 In1 O2 89.93(12) 26_556 15_445
O1 In1 O2 162.13(12) 32 15_445
O1 In1 O2 162.13(12) 26_556 .
O1 In1 O2 89.92(12) 32 .
O2 In1 O2 91.17(17) 15_445 .
O1 In1 O4 84.23(12) 26_556 15_445
O1 In1 O4 140.31(12) 32 15_445
O2 In1 O4 57.36(11) 15_445 15_445
O2 In1 O4 81.37(11) . 15_445
O1 In1 O4 140.31(12) 26_556 .
O1 In1 O4 84.23(12) 32 .
O2 In1 O4 81.37(11) 15_445 .
O2 In1 O4 57.36(11) . .
O4 In1 O4 120.98(16) 15_445 .
O1 In1 O3 83.35(12) 26_556 32
O1 In1 O3 57.63(12) 32 32
O2 In1 O3 140.21(11) 15_445 32
O2 In1 O3 84.41(11) . 32
O4 In1 O3 82.91(11) 15_445 32
O4 In1 O3 126.56(11) . 32
O1 In1 O3 57.63(12) 26_556 26_556
O1 In1 O3 83.35(12) 32 26_556
O2 In1 O3 84.42(11) 15_445 26_556
O2 In1 O3 140.20(11) . 26_556
O4 In1 O3 126.56(11) 15_445 26_556
O4 In1 O3 82.91(11) . 26_556
O3 In1 O3 122.71(15) 32 26_556
O1 In1 C2 89.63(13) 26_556 32
O1 In1 C2 29.05(14) 32 32
O2 In1 C2 168.66(13) 15_445 32
O2 In1 C2 85.82(12) . 32
O4 In1 C2 111.33(13) 15_445 32
O4 In1 C2 105.96(13) . 32
O3 In1 C2 28.61(13) 32 32
O3 In1 C2 104.84(12) 26_556 32
O1 In1 C2 29.05(14) 26_556 26_556
O1 In1 C2 89.63(13) 32 26_556
O2 In1 C2 85.83(12) 15_445 26_556
O2 In1 C2 168.66(13) . 26_556
O4 In1 C2 105.97(13) 15_445 26_556
O4 In1 C2 111.33(13) . 26_556
O3 In1 C2 104.84(12) 32 26_556
O3 In1 C2 28.61(13) 26_556 26_556
C2 In1 C2 99.15(19) 32 26_556
O1 In1 C1 168.52(13) 26_556 .
O1 In1 C1 87.37(13) 32 .
O2 In1 C1 85.04(12) 15_445 .
O2 In1 C1 28.80(13) . .
O4 In1 C1 101.57(13) 15_445 .
O4 In1 C1 28.58(13) . .
O3 In1 C1 107.05(12) 32 .
O3 In1 C1 111.49(13) 26_556 .
C2 In1 C1 97.32(13) 32 .
C2 In1 C1 139.87(14) 26_556 .
O1 In1 C1 87.37(13) 26_556 15_445
O1 In1 C1 168.52(13) 32 15_445
O2 In1 C1 28.80(13) 15_445 15_445
O2 In1 C1 85.04(12) . 15_445
O4 In1 C1 28.58(13) 15_445 15_445
O4 In1 C1 101.57(13) . 15_445
O3 In1 C1 111.49(13) 32 15_445
O3 In1 C1 107.05(12) 26_556 15_445
C2 In1 C1 139.87(14) 32 15_445
C2 In1 C1 97.32(13) 26_556 15_445
C1 In1 C1 93.08(19) . 15_445
N2 Cu1 N2 147.8(2) . 16
N2 Cu1 N1 119.16(15) . 16
N2 Cu1 N1 81.63(15) 16 16
N2 Cu1 N1 81.63(15) . .
N2 Cu1 N1 119.17(15) 16 .
N1 Cu1 N1 103.9(2) 16 .
C2 O1 In1 94.0(3) . 26_546
C1 O2 In1 94.1(3) . .
C2 O3 In1 87.1(3) . 26_546
C1 O4 In1 87.5(3) . .
C7 N1 C12 118.9(4) . .
C7 N1 Cu1 127.0(3) . .
C12 N1 Cu1 113.9(3) . .
C10 N2 C9 117.8(4) . .
C10 N2 Cu1 128.7(3) . .
C9 N2 Cu1 113.5(3) . .
O4 C1 O2 121.0(4) . .
O4 C1 C11 121.6(4) . .
O2 C1 C11 117.4(4) . .
O4 C1 In1 63.9(2) . .
O2 C1 In1 57.1(2) . .
C11 C1 In1 173.3(3) . .
O3 C2 O1 121.2(4) . .
O3 C2 C8 121.0(4) . .
O1 C2 C8 117.9(4) . .
O3 C2 In1 64.3(2) . 26_546
O1 C2 In1 56.9(2) . 26_546
C8 C2 In1 173.7(3) . 26_546
C5 C3 C8 119.3(4) . .
C5 C3 H3A 120.3 . .
C8 C3 H3A 120.3 . .
C9 C4 C6 118.2(4) . .
C9 C4 H4A 120.9 . .
C6 C4 H4A 120.9 . .
C3 C5 C12 119.3(4) . .
C3 C5 H5A 120.4 . .
C12 C5 H5A 120.4 . .
C11 C6 C4 119.2(4) . .
C11 C6 H6A 120.4 . .
C4 C6 H6A 120.4 . .
N1 C7 C8 123.4(4) . .
N1 C7 H7A 118.3 . .
C8 C7 H7A 118.3 . .
C7 C8 C3 118.1(4) . .
C7 C8 C2 119.0(4) . .
C3 C8 C2 122.9(4) . .
N2 C9 C4 122.9(4) . .
N2 C9 C12 116.0(4) . .
C4 C9 C12 121.1(4) . .
N2 C10 C11 122.7(4) . .
N2 C10 H10A 118.7 . .
C11 C10 H10A 118.7 . .
C6 C11 C10 119.1(4) . .
C6 C11 C1 119.8(4) . .
C10 C11 C1 121.0(4) . .
N1 C12 C5 121.0(4) . .
N1 C12 C9 114.8(4) . .
C5 C12 C9 124.1(4) . .

loop_
_geom_bond_atom_site_label_1
_geom_bond_atom_site_label_2
_geom_bond_distance
_geom_bond_site_symmetry_2
In1 O1 2.203(3) 26_556
In1 O1 2.203(3) 32
In1 O2 2.213(3) 15_445
In1 O2 2.213(3) .
In1 O4 2.363(3) 15_445
In1 O4 2.363(3) .
In1 O3 2.366(3) 32
In1 O3 2.366(3) 26_556
In1 C2 2.623(5) 32
In1 C2 2.623(5) 26_556
In1 C1 2.628(4) .
In1 C1 2.628(4) 15_445
Cu1 N2 2.005(4) .
Cu1 N2 2.005(4) 16
Cu1 N1 2.036(4) 16
Cu1 N1 2.036(4) .
O1 C2 1.277(6) .
O2 C1 1.269(6) .
O3 C2 1.258(6) .
O4 C1 1.258(6) .
N1 C7 1.334(6) .
N1 C12 1.347(6) .
N2 C10 1.328(6) .
N2 C9 1.365(6) .
C1 C11 1.499(6) .
C2 C8 1.488(6) .
C3 C5 1.382(7) .
C3 C8 1.385(7) .
C3 H3A 0.9500 .
C4 C9 1.390(6) .
C4 C6 1.394(7) .
C4 H4A 0.9500 .
C5 C12 1.401(6) .
C5 H5A 0.9500 .
C6 C11 1.377(6) .
C6 H6A 0.9500 .
C7 C8 1.381(7) .
C7 H7A 0.9500 .
C9 C12 1.476(6) .
C10 C11 1.402(6) .
C10 H10A 0.9500 .
